data_7057071
loop_
_publ_author_name
'Cruz, Tiago F. C.'
'Machado, Pedro M. M.'
'Gomes, Clara S. B.'
'Ascenso, Jos\'e R.'
'Lemos, M. Am\'elia N. D. A.'
'Bordado, Jo\~ao C.'
'Gomes, Pedro T.'

_publ_section_title
;
 Bis(formylpyrrolyl) cobalt complexes as mediators in the
 reversible-deactivation radical polymerization of styrene and methyl
 methacrylate
;
_journal_issue 8
_journal_name_full 'New Journal of Chemistry'
_journal_page_first 5900
_journal_paper_doi 10.1039/C8NJ00350E
_journal_volume 42
_journal_year 2018
_chemical_formula_moiety 'C16 H26 Co N2 O2 P2, Br,H2 O'
_chemical_formula_sum 'C16 H28 Br Co N2 O3 P2'
_chemical_formula_weight 497.18
_space_group_crystal_system orthorhombic
_space_group_IT_number 19
_space_group_name_Hall 'P 2ac 2ab'
_space_group_name_H-M_alt 'P 21 21 21'
_symmetry_space_group_name_Hall 'P 2ac 2ab'
_symmetry_space_group_name_H-M 'P 21 21 21'
_atom_sites_solution_hydrogens mixed
_audit_creation_method SHELXL-2018/1
_audit_update_record
;
2018-02-19 deposited with the CCDC.
2018-02-27 downloaded from the CCDC.
;
_cell_angle_alpha 90
_cell_angle_beta 90
_cell_angle_gamma 90
_cell_formula_units_Z 4
_cell_length_a 12.521(3)
_cell_length_b 9.249(2)
_cell_length_c 18.569(4)
_cell_measurement_reflns_used 2969
_cell_measurement_temperature 150(2)
_cell_measurement_theta_max 25.31
_cell_measurement_theta_min 2.74
_cell_volume 2150.4(8)
_computing_cell_refinement 'Bruker SAINT'
_computing_data_collection 'Bruker APEX2'
_computing_data_reduction 'Bruker SAINT'
_computing_molecular_graphics ORTEP
_computing_publication_material enCIFer
_computing_structure_refinement 'SHELXL-2018/1 (Sheldrick, 2018)'
_computing_structure_solution SIR2004
_diffrn_ambient_temperature 150(2)
_diffrn_measured_fraction_theta_full 0.979
_diffrn_measured_fraction_theta_max 0.976
_diffrn_measurement_device_type 'Bruker APEX-II CCD'
_diffrn_measurement_method '\f and \w scans'
_diffrn_radiation_probe x-ray
_diffrn_radiation_type MoK\a
_diffrn_radiation_wavelength 0.71073
_diffrn_reflns_av_R_equivalents 0.0616
_diffrn_reflns_av_unetI/netI 0.0633
_diffrn_reflns_Laue_measured_fraction_full 0.979
_diffrn_reflns_Laue_measured_fraction_max 0.976
_diffrn_reflns_limit_h_max 15
_diffrn_reflns_limit_h_min -15
_diffrn_reflns_limit_k_max 11
_diffrn_reflns_limit_k_min -9
_diffrn_reflns_limit_l_max 19
_diffrn_reflns_limit_l_min -22
_diffrn_reflns_number 12648
_diffrn_reflns_point_group_measured_fraction_full 0.986
_diffrn_reflns_point_group_measured_fraction_max 0.983
_diffrn_reflns_theta_full 25.242
_diffrn_reflns_theta_max 25.686
_diffrn_reflns_theta_min 2.460
_diffrn_source 'fine-focus sealed tube'
_exptl_absorpt_coefficient_mu 2.821
_exptl_absorpt_correction_T_max 0.896
_exptl_absorpt_correction_T_min 0.728
_exptl_absorpt_correction_type multi-scan
_exptl_absorpt_process_details 'SADABS (Sheldrick, 1996)'
_exptl_crystal_colour brown
_exptl_crystal_density_diffrn 1.536
_exptl_crystal_description plate
_exptl_crystal_F_000 1016
_exptl_crystal_size_max 0.120
_exptl_crystal_size_mid 0.060
_exptl_crystal_size_min 0.040
_refine_diff_density_max 0.447
_refine_diff_density_min -0.264
_refine_diff_density_rms 0.064
_refine_ls_abs_structure_details
;
 Refined as an inversion twin.
;
_refine_ls_abs_structure_Flack 0.366(14)
_refine_ls_extinction_method none
_refine_ls_goodness_of_fit_ref 1.013
_refine_ls_hydrogen_treatment mixed
_refine_ls_matrix_type full
_refine_ls_number_parameters 241
_refine_ls_number_reflns 4018
_refine_ls_number_restraints 3
_refine_ls_restrained_S_all 1.013
_refine_ls_R_factor_all 0.0645
_refine_ls_R_factor_gt 0.0382
_refine_ls_shift/su_max 0.003
_refine_ls_shift/su_mean 0.000
_refine_ls_structure_factor_coef Fsqd
_refine_ls_weighting_details 'w=1/[\s^2^(Fo^2^)+(0.0200P)^2^] where P=(Fo^2^+2Fc^2^)/3'
_refine_ls_weighting_scheme calc
_refine_ls_wR_factor_gt 0.0584
_refine_ls_wR_factor_ref 0.0625
_reflns_Friedel_coverage 0.762
_reflns_Friedel_fraction_full 0.996
_reflns_Friedel_fraction_max 0.993
_reflns_number_gt 3124
_reflns_number_total 4018
_reflns_threshold_expression 'I > 2\s(I)'
_cod_data_source_file c8nj00350e2.cif
_cod_data_source_block 2
_cod_depositor_comments 'Adding full bibliography for 7057071--7057073.cif.'
_cod_original_cell_volume 2150.6(8)
_cod_database_code 7057071
_shelx_shelxl_version_number 2018/1
_shelx_space_group_comment
;
The symmetry employed for this shelxl refinement is uniquely defined
by the following loop, which should always be used as a source of
symmetry information in preference to the above space-group names.
They are only intended as comments.
;
_shelx_estimated_absorpt_t_min 0.728
_shelx_estimated_absorpt_t_max 0.896

loop_
_space_group_symop_operation_xyz
'x, y, z'
'-x+1/2, -y, z+1/2'
'x+1/2, -y+1/2, -z'
'-x, y+1/2, -z+1/2'

loop_
_atom_site_label
_atom_site_type_symbol
_atom_site_fract_x
_atom_site_fract_y
_atom_site_fract_z
_atom_site_U_iso_or_equiv
_atom_site_adp_type
_atom_site_occupancy
_atom_site_site_symmetry_order
_atom_site_calc_flag
_atom_site_refinement_flags_posn
_atom_site_refinement_flags_adp
Co1 Co 0.18280(4) -0.00457(9) 0.01428(3) 0.02899(17) Uani 1 1 d . .
Br1 Br 0.34031(5) 0.47791(7) 0.25128(4) 0.0591(2) Uani 1 1 d . .
P1 P 0.24802(12) -0.17052(18) 0.09394(8) 0.0363(4) Uani 1 1 d . .
P2 P 0.11780(12) 0.16114(17) -0.06552(9) 0.0352(4) Uani 1 1 d . .
O1 O 0.2598(3) 0.1421(4) 0.0660(2) 0.0399(10) Uani 1 1 d . .
O2 O 0.1056(3) -0.1522(4) -0.0373(2) 0.0386(10) Uani 1 1 d . .
O3 O 0.0869(5) -0.1286(7) -0.2699(5) 0.102(2) Uani 1 1 d D .
N1 N 0.0706(3) 0.0441(5) 0.0787(2) 0.0342(11) Uani 1 1 d . .
N2 N 0.2946(3) -0.0515(5) -0.0509(2) 0.0380(12) Uani 1 1 d . .
C2 C 0.0994(4) 0.1563(7) 0.1245(3) 0.0406(14) Uani 1 1 d . .
C3 C 0.0133(5) 0.1848(8) 0.1709(3) 0.0548(18) Uani 1 1 d . .
H3 H 0.011032 0.255788 0.207795 0.066 Uiso 1 1 calc R U
C4 C -0.0659(5) 0.0914(8) 0.1529(4) 0.058(2) Uani 1 1 d . .
H4 H -0.134292 0.085480 0.174788 0.069 Uiso 1 1 calc R U
C5 C -0.0286(4) 0.0054(8) 0.0962(3) 0.0451(14) Uani 1 1 d . .
H5 H -0.068148 -0.069527 0.073544 0.054 Uiso 1 1 calc R U
C6 C 0.2038(4) 0.2011(6) 0.1149(3) 0.0409(15) Uani 1 1 d . .
H6 H 0.233201 0.274928 0.144419 0.049 Uiso 1 1 calc R U
C7 C 0.2641(4) -0.1576(6) -0.0987(3) 0.0338(13) Uani 1 1 d . .
C8 C 0.3441(5) -0.1782(7) -0.1507(3) 0.0520(17) Uani 1 1 d . .
H8 H 0.343573 -0.244783 -0.189626 0.062 Uiso 1 1 calc R U
C9 C 0.4226(5) -0.0827(8) -0.1334(4) 0.0565(19) Uani 1 1 d . .
H9 H 0.488126 -0.069975 -0.158378 0.068 Uiso 1 1 calc R U
C10 C 0.3900(4) -0.0068(8) -0.0725(3) 0.0485(15) Uani 1 1 d . .
H10 H 0.430416 0.066910 -0.049605 0.058 Uiso 1 1 calc R U
C11 C 0.1603(5) -0.2072(6) -0.0874(3) 0.0384(14) Uani 1 1 d . .
H11 H 0.131174 -0.281271 -0.116977 0.046 Uiso 1 1 calc R U
C12 C 0.2273(5) -0.3556(7) 0.0665(4) 0.0646(19) Uani 1 1 d . .
H12A H 0.256349 -0.420731 0.103301 0.097 Uiso 1 1 calc R U
H12B H 0.263738 -0.372931 0.020622 0.097 Uiso 1 1 calc R U
H12C H 0.150690 -0.373766 0.060827 0.097 Uiso 1 1 calc R U
C13 C 0.1902(5) -0.1617(8) 0.1831(3) 0.0641(19) Uani 1 1 d . .
H13A H 0.210348 -0.070247 0.206001 0.096 Uiso 1 1 calc R U
H13B H 0.216734 -0.242614 0.212104 0.096 Uiso 1 1 calc R U
H13C H 0.112254 -0.167529 0.179466 0.096 Uiso 1 1 calc R U
C14 C 0.3898(4) -0.1553(8) 0.1088(4) 0.068(2) Uani 1 1 d . .
H14A H 0.413410 -0.232553 0.141174 0.102 Uiso 1 1 calc R U
H14B H 0.405796 -0.061171 0.130521 0.102 Uiso 1 1 calc R U
H14C H 0.427422 -0.163744 0.062666 0.102 Uiso 1 1 calc R U
C15 C -0.0255(4) 0.1597(8) -0.0722(4) 0.064(2) Uani 1 1 d . .
H15A H -0.049005 0.239981 -0.102783 0.097 Uiso 1 1 calc R U
H15B H -0.056683 0.170295 -0.024070 0.097 Uiso 1 1 calc R U
H15C H -0.049020 0.067995 -0.093382 0.097 Uiso 1 1 calc R U
C16 C 0.1612(5) 0.1415(7) -0.1567(3) 0.0574(18) Uani 1 1 d . .
H16A H 0.239409 0.143920 -0.158493 0.086 Uiso 1 1 calc R U
H16B H 0.132284 0.220745 -0.185790 0.086 Uiso 1 1 calc R U
H16C H 0.135725 0.048944 -0.175850 0.086 Uiso 1 1 calc R U
C17 C 0.1518(6) 0.3446(7) -0.0445(3) 0.0638(19) Uani 1 1 d . .
H17A H 0.121754 0.409029 -0.081230 0.096 Uiso 1 1 calc R U
H17B H 0.229632 0.355101 -0.043622 0.096 Uiso 1 1 calc R U
H17C H 0.122460 0.370070 0.002739 0.096 Uiso 1 1 calc R U
H03A H 0.096(7) -0.221(3) -0.271(5) 0.13(4) Uiso 1 1 d D .
H03B H 0.037(6) -0.114(9) -0.239(4) 0.15(5) Uiso 1 1 d D .

loop_
_atom_site_aniso_label
_atom_site_aniso_U_11
_atom_site_aniso_U_22
_atom_site_aniso_U_33
_atom_site_aniso_U_23
_atom_site_aniso_U_13
_atom_site_aniso_U_12
Co1 0.0236(3) 0.0315(3) 0.0318(4) -0.0035(4) -0.0003(3) -0.0012(3)
Br1 0.0696(4) 0.0449(3) 0.0629(5) -0.0027(4) 0.0047(3) 0.0051(4)
P1 0.0337(8) 0.0375(9) 0.0378(9) -0.0014(8) -0.0043(7) 0.0043(7)
P2 0.0356(8) 0.0338(9) 0.0361(10) 0.0009(8) 0.0002(7) 0.0047(7)
O1 0.032(2) 0.043(3) 0.045(2) -0.010(2) -0.0021(19) -0.0061(18)
O2 0.036(2) 0.041(2) 0.039(3) -0.007(2) 0.0002(18) -0.0039(18)
O3 0.092(5) 0.070(5) 0.145(7) -0.009(4) -0.006(4) 0.005(3)
N1 0.028(2) 0.040(3) 0.035(3) 0.000(2) -0.0008(18) 0.0040(19)
N2 0.028(2) 0.042(3) 0.044(3) -0.003(2) 0.0027(19) 0.0027(19)
C2 0.042(3) 0.041(4) 0.039(4) -0.001(3) 0.002(3) 0.004(3)
C3 0.061(4) 0.066(5) 0.037(4) -0.002(4) 0.014(3) 0.026(4)
C4 0.037(4) 0.084(5) 0.052(5) 0.010(4) 0.014(3) 0.012(3)
C5 0.032(3) 0.061(4) 0.042(4) 0.012(4) 0.005(2) 0.004(4)
C6 0.046(4) 0.033(4) 0.044(4) -0.011(3) -0.009(3) 0.000(3)
C7 0.038(3) 0.027(3) 0.036(3) -0.006(3) -0.002(2) 0.004(3)
C8 0.060(4) 0.052(4) 0.044(4) -0.004(3) 0.011(3) 0.017(4)
C9 0.040(4) 0.071(5) 0.058(5) -0.003(4) 0.019(3) 0.012(3)
C10 0.033(3) 0.052(4) 0.061(4) 0.001(4) 0.008(2) -0.001(4)
C11 0.049(4) 0.032(3) 0.034(4) -0.006(3) -0.010(3) -0.003(3)
C12 0.099(5) 0.040(4) 0.055(4) -0.001(4) -0.014(4) 0.004(4)
C13 0.083(5) 0.074(5) 0.035(4) 0.014(4) 0.001(3) 0.029(4)
C14 0.037(4) 0.077(5) 0.089(6) 0.024(5) -0.018(3) 0.013(4)
C15 0.041(4) 0.084(5) 0.069(5) 0.023(5) -0.011(3) 0.012(4)
C16 0.075(5) 0.048(4) 0.049(4) 0.009(3) 0.000(3) 0.014(4)
C17 0.093(5) 0.040(4) 0.057(5) -0.002(3) -0.007(4) 0.006(4)

loop_
_atom_type_symbol
_atom_type_description
_atom_type_scat_dispersion_real
_atom_type_scat_dispersion_imag
_atom_type_scat_source
C C 0.0033 0.0016 'International Tables Vol C Tables 4.2.6.8 and 6.1.1.4'
H H 0.0000 0.0000 'International Tables Vol C Tables 4.2.6.8 and 6.1.1.4'
N N 0.0061 0.0033 'International Tables Vol C Tables 4.2.6.8 and 6.1.1.4'
O O 0.0106 0.0060 'International Tables Vol C Tables 4.2.6.8 and 6.1.1.4'
P P 0.1023 0.0942 'International Tables Vol C Tables 4.2.6.8 and 6.1.1.4'
Co Co 0.3494 0.9721 'International Tables Vol C Tables 4.2.6.8 and 6.1.1.4'
Br Br -0.2901 2.4595 'International Tables Vol C Tables 4.2.6.8 and 6.1.1.4'

loop_
_geom_angle_atom_site_label_1
_geom_angle_atom_site_label_2
_geom_angle_atom_site_label_3
_geom_angle
N1 Co1 N2 179.4(2)
N1 Co1 O1 83.65(17)
N2 Co1 O1 96.30(17)
N1 Co1 O2 96.31(17)
N2 Co1 O2 83.74(18)
O1 Co1 O2 179.83(19)
N1 Co1 P2 89.20(14)
N2 Co1 P2 90.17(14)
O1 Co1 P2 91.66(14)
O2 Co1 P2 88.51(12)
N1 Co1 P1 90.91(14)
N2 Co1 P1 89.72(14)
O1 Co1 P1 88.38(12)
O2 Co1 P1 91.45(13)
P2 Co1 P1 179.89(7)
C12 P1 C14 105.0(3)
C12 P1 C13 104.1(3)
C14 P1 C13 104.5(3)
C12 P1 Co1 113.8(2)
C14 P1 Co1 113.5(2)
C13 P1 Co1 114.8(2)
C16 P2 C17 103.3(3)
C16 P2 C15 103.7(3)
C17 P2 C15 105.0(4)
C16 P2 Co1 116.0(2)
C17 P2 Co1 114.2(2)
C15 P2 Co1 113.3(2)
C6 O1 Co1 112.6(3)
C11 O2 Co1 112.3(3)
H03A O3 H03B 105(6)
C5 N1 C2 107.1(5)
C5 N1 Co1 141.2(4)
C2 N1 Co1 111.7(3)
C10 N2 C7 106.0(5)
C10 N2 Co1 141.7(5)
C7 N2 Co1 111.6(3)
C6 C2 N1 113.0(5)
C6 C2 C3 138.4(6)
N1 C2 C3 108.4(5)
C4 C3 C2 106.9(6)
C4 C3 H3 126.6
C2 C3 H3 126.6
C3 C4 C5 107.6(6)
C3 C4 H4 126.2
C5 C4 H4 126.2
N1 C5 C4 110.0(6)
N1 C5 H5 125.0
C4 C5 H5 125.0
O1 C6 C2 119.0(5)
O1 C6 H6 120.5
C2 C6 H6 120.5
N2 C7 C11 113.4(5)
N2 C7 C8 110.0(5)
C11 C7 C8 136.4(6)
C9 C8 C7 105.4(6)
C9 C8 H8 127.3
C7 C8 H8 127.3
C8 C9 C10 107.9(6)
C8 C9 H9 126.1
C10 C9 H9 126.1
N2 C10 C9 110.7(6)
N2 C10 H10 124.6
C9 C10 H10 124.6
O2 C11 C7 118.9(5)
O2 C11 H11 120.6
C7 C11 H11 120.6
P1 C12 H12A 109.5
P1 C12 H12B 109.5
H12A C12 H12B 109.5
P1 C12 H12C 109.5
H12A C12 H12C 109.5
H12B C12 H12C 109.5
P1 C13 H13A 109.5
P1 C13 H13B 109.5
H13A C13 H13B 109.5
P1 C13 H13C 109.5
H13A C13 H13C 109.5
H13B C13 H13C 109.5
P1 C14 H14A 109.5
P1 C14 H14B 109.5
H14A C14 H14B 109.5
P1 C14 H14C 109.5
H14A C14 H14C 109.5
H14B C14 H14C 109.5
P2 C15 H15A 109.5
P2 C15 H15B 109.5
H15A C15 H15B 109.5
P2 C15 H15C 109.5
H15A C15 H15C 109.5
H15B C15 H15C 109.5
P2 C16 H16A 109.5
P2 C16 H16B 109.5
H16A C16 H16B 109.5
P2 C16 H16C 109.5
H16A C16 H16C 109.5
H16B C16 H16C 109.5
P2 C17 H17A 109.5
P2 C17 H17B 109.5
H17A C17 H17B 109.5
P2 C17 H17C 109.5
H17A C17 H17C 109.5
H17B C17 H17C 109.5

loop_
_geom_bond_atom_site_label_1
_geom_bond_atom_site_label_2
_geom_bond_distance
Co1 N1 1.899(4)
Co1 N2 1.901(4)
Co1 O1 1.921(4)
Co1 O2 1.928(4)
Co1 P2 2.2820(18)
Co1 P1 2.2827(18)
P1 C12 1.805(7)
P1 C14 1.803(6)
P1 C13 1.809(6)
P2 C16 1.788(6)
P2 C17 1.793(6)
P2 C15 1.799(6)
O1 C6 1.271(6)
O2 C11 1.262(6)
O3 H03A 0.86(3)
O3 H03B 0.86(3)
N1 C5 1.332(6)
N1 C2 1.390(7)
N2 C10 1.326(6)
N2 C7 1.377(6)
C2 C6 1.383(7)
C2 C3 1.405(7)
C3 C4 1.357(9)
C3 H3 0.9500
C4 C5 1.399(8)
C4 H4 0.9500
C5 H5 0.9500
C6 H6 0.9500
C7 C11 1.395(7)
C7 C8 1.404(7)
C8 C9 1.360(8)
C8 H8 0.9500
C9 C10 1.392(8)
C9 H9 0.9500
C10 H10 0.9500
C11 H11 0.9500
C12 H12A 0.9800
C12 H12B 0.9800
C12 H12C 0.9800
C13 H13A 0.9800
C13 H13B 0.9800
C13 H13C 0.9800
C14 H14A 0.9800
C14 H14B 0.9800
C14 H14C 0.9800
C15 H15A 0.9800
C15 H15B 0.9800
C15 H15C 0.9800
C16 H16A 0.9800
C16 H16B 0.9800
C16 H16C 0.9800
C17 H17A 0.9800
C17 H17B 0.9800
C17 H17C 0.9800

loop_
_geom_torsion_atom_site_label_1
_geom_torsion_atom_site_label_2
_geom_torsion_atom_site_label_3
_geom_torsion_atom_site_label_4
_geom_torsion
O1 Co1 N1 C5 -176.7(6)
O2 Co1 N1 C5 3.2(6)
P2 Co1 N1 C5 91.6(6)
P1 Co1 N1 C5 -88.4(6)
O1 Co1 N1 C2 2.2(4)
O2 Co1 N1 C2 -178.0(4)
P2 Co1 N1 C2 -89.6(4)
P1 Co1 N1 C2 90.5(4)
C5 N1 C2 C6 176.3(5)
Co1 N1 C2 C6 -3.0(6)
C5 N1 C2 C3 0.0(6)
Co1 N1 C2 C3 -179.2(4)
C6 C2 C3 C4 -175.1(7)
N1 C2 C3 C4 -0.3(7)
C2 C3 C4 C5 0.5(7)
C2 N1 C5 C4 0.3(6)
Co1 N1 C5 C4 179.2(5)
C3 C4 C5 N1 -0.5(7)
Co1 O1 C6 C2 -0.5(7)
N1 C2 C6 O1 2.3(8)
C3 C2 C6 O1 177.0(7)
C10 N2 C7 C11 -174.4(5)
Co1 N2 C7 C11 -1.2(6)
C10 N2 C7 C8 0.5(6)
Co1 N2 C7 C8 173.6(4)
N2 C7 C8 C9 -0.3(7)
C11 C7 C8 C9 172.9(6)
C7 C8 C9 C10 0.0(7)
C7 N2 C10 C9 -0.5(7)
Co1 N2 C10 C9 -170.2(5)
C8 C9 C10 N2 0.3(8)
Co1 O2 C11 C7 0.1(6)
N2 C7 C11 O2 0.8(7)
C8 C7 C11 O2 -172.2(6)
